data_4024528
loop_
_publ_author_name
'Andreas A. Grauer'
'Chiara Cabrele'
'Manfred Zabel'
'Burkhard K\"onig'

_publ_section_title
;
Stable Right- and Left-Handed Peptide Helices containing
C\a-Tetrasubstituted \a-Amino Acids
;
_journal_name_full 'Journal of Organic Chemistry'
_journal_page_first 3718
_journal_page_last 3726
_journal_paper_doi 10.1021/jo900222g
_journal_volume 74
_journal_year 2009
_chemical_compound_source 'see text'
_chemical_formula_moiety 'C38 H50 Br2 N4 O9, 2(C H4 O)'
_chemical_formula_sum 'C40 H58 Br2 N4 O11'
_chemical_formula_weight 930.70
_chemical_name_systematic ?
_space_group_IT_number 19
_symmetry_cell_setting orthorhombic
_symmetry_Int_Tables_number 19
_symmetry_space_group_name_Hall 'P 2ac 2ab'
_symmetry_space_group_name_H-M 'P 21 21 21'
_atom_sites_solution_hydrogens geom
_atom_sites_solution_primary direct
_atom_sites_solution_secondary difmap
_audit_creation_date 'Jan 28 10:59:55 2008'
_audit_creation_method 'PLATON <TABLE ACC> option'
_cell_angle_alpha 90
_cell_angle_beta 90
_cell_angle_gamma 90
_cell_formula_units_Z 4
_cell_length_a 10.14170(10)
_cell_length_b 16.2309(2)
_cell_length_c 27.0320(4)
_cell_measurement_reflns_used 9625
_cell_measurement_temperature 123
_cell_measurement_theta_max 62.0428
_cell_measurement_theta_min 3.1688
_cell_volume 4449.71(10)
_computing_cell_refinement
;
CrysAlis RED, Oxford Diffraction Ltd.,
Version 1.171.32.5 (release 08-05-2007 CrysAlis171 .NET)
;
_computing_data_collection
;
CrysAlis CCD, Oxford Diffraction Ltd.,
Version 1.171.31.8 (release 12-05-2006 CrysAlis171 .NET)
;
_computing_data_reduction
;
CrysAlis RED, Oxford Diffraction Ltd.,
Version 1.171.32.5 (release 08-05-2007 CrysAlis171 .NET)
;
_computing_molecular_graphics 'PLATON (Spek, 1990)'
_computing_publication_material 'PLATON (Spek, 2003)'
_computing_structure_refinement 'SHELXL-97 (Sheldrick, 1997)'
_computing_structure_solution 'SIR-97 (Altomare, 1999)'
_diffrn_ambient_temperature 123
_diffrn_detector_area_resol_mean 10.5431
_diffrn_measured_fraction_theta_full 0.990
_diffrn_measured_fraction_theta_max 0.990
_diffrn_measurement_details
;
  1 omega   24.00   75.00   1.0000    1.5000
omega____ theta____ kappa____ phi______ omega'___ theta'___ frames
    -        2.5071   45.0000  330.0000    0.0000    0.0000 51

  2 omega   -8.00   42.00   1.0000    1.5000
omega____ theta____ kappa____ phi______ omega'___ theta'___ frames
    -        2.5071  -95.0000  137.0000    0.0000    0.0000 50

  3 omega   24.00   73.00   1.0000    1.5000
omega____ theta____ kappa____ phi______ omega'___ theta'___ frames
    -        2.5071   45.0000  300.0000    0.0000    0.0000 49

  4 omega  -55.00    6.00   1.0000    2.5000
omega____ theta____ kappa____ phi______ omega'___ theta'___ frames
    -      -83.1433    0.0000   60.0000    0.0000    0.0000 61

  5 omega -115.00  -51.00   1.0000    2.5000
omega____ theta____ kappa____ phi______ omega'___ theta'___ frames
    -      -83.1433    0.0000    0.0000    0.0000    0.0000 64

  6 omega  -61.00   -9.00   1.0000    2.5000
omega____ theta____ kappa____ phi______ omega'___ theta'___ frames
    -      -83.1433   45.0000   30.0000    0.0000    0.0000 52

  7 omega -162.00 -103.00   1.0000    2.5000
omega____ theta____ kappa____ phi______ omega'___ theta'___ frames
    -      -83.1433  -77.0000  330.0000    0.0000    0.0000 59

  8 omega -109.00  -56.00   1.0000    2.5000
omega____ theta____ kappa____ phi______ omega'___ theta'___ frames
    -      -83.1433  -45.0000  270.0000    0.0000    0.0000 53

  9 omega   61.00  118.00   1.0000    2.5000
omega____ theta____ kappa____ phi______ omega'___ theta'___ frames
    -       84.3933  -77.0000  270.0000    0.0000    0.0000 57

 10 omega   61.00  117.00   1.0000    2.5000
omega____ theta____ kappa____ phi______ omega'___ theta'___ frames
    -       84.3933  -77.0000    0.0000    0.0000    0.0000 56

 11 omega   15.00   41.00   1.0000    2.5000
omega____ theta____ kappa____ phi______ omega'___ theta'___ frames
    -       84.3933  -95.0000  292.0000    0.0000    0.0000 26

 12 omega   71.00  107.00   1.0000    2.5000
omega____ theta____ kappa____ phi______ omega'___ theta'___ frames
    -       84.3933  -77.0000   90.0000    0.0000    0.0000 36

;
_diffrn_measurement_device_type 'Oxford Diffraction Gemini Ultra'
_diffrn_measurement_method omega-scan
_diffrn_radiation_monochromator graphite
_diffrn_radiation_probe x-ray
_diffrn_radiation_source 'Enhance (Cu) X-ray Source'
_diffrn_radiation_type CuK\a
_diffrn_radiation_wavelength 1.54184
_diffrn_reflns_av_R_equivalents 0.0341
_diffrn_reflns_av_sigmaI/netI 0.0335
_diffrn_reflns_limit_h_max 11
_diffrn_reflns_limit_h_min -11
_diffrn_reflns_limit_k_max 16
_diffrn_reflns_limit_k_min -18
_diffrn_reflns_limit_l_max 30
_diffrn_reflns_limit_l_min -29
_diffrn_reflns_number 15559
_diffrn_reflns_reduction_process
;
;
_diffrn_reflns_theta_full 62.13
_diffrn_reflns_theta_max 62.13
_diffrn_reflns_theta_min 3.18
_diffrn_standards_decay_% 0
_diffrn_standards_number 0
_exptl_absorpt_coefficient_mu 2.811
_exptl_absorpt_correction_T_max 1.00000
_exptl_absorpt_correction_T_min 0.66536
_exptl_absorpt_correction_type multi-scan
_exptl_absorpt_process_details
;
CrysAlis RED, Oxford Diffraction Ltd.,
Version 1.171.32.5 (release 08-05-2007 CrysAlis171 .NET)
Empirical absorption correction using spherical harmonics,
 implemented in SCALE3 ABSPACK scaling algorithm.
;
_exptl_crystal_colour colourless
_exptl_crystal_density_diffrn 1.389
_exptl_crystal_density_method 'Not Measured'
_exptl_crystal_description prism
_exptl_crystal_F_000 1936
_exptl_crystal_size_max 0.420
_exptl_crystal_size_mid 0.360
_exptl_crystal_size_min 0.230
_refine_diff_density_max 0.252
_refine_diff_density_min -0.327
_refine_diff_density_rms 0.055
_refine_ls_abs_structure_details 'Flack H.D. (1983), Acta Cryst. A39, 876-881'
_refine_ls_abs_structure_Flack -0.002(13)
_refine_ls_extinction_method none
_refine_ls_goodness_of_fit_ref 1.024
_refine_ls_hydrogen_treatment constr
_refine_ls_matrix_type full
_refine_ls_number_parameters 550
_refine_ls_number_reflns 6662
_refine_ls_number_restraints 0
_refine_ls_restrained_S_all 1.024
_refine_ls_R_factor_all 0.0386
_refine_ls_R_factor_gt 0.0343
_refine_ls_shift/su_max 0.002
_refine_ls_shift/su_mean 0.000
_refine_ls_structure_factor_coef Fsqd
_refine_ls_weighting_details 'calc w=1/[\s^2^(Fo^2^)+(0.0558P)^2^+1.0079P] where P=(Fo^2^+2Fc^2^)/3'
_refine_ls_weighting_scheme calc
_refine_ls_wR_factor_gt 0.0865
_refine_ls_wR_factor_ref 0.0888
_reflns_number_gt 6171
_reflns_number_total 6662
_reflns_threshold_expression I>2\s(I)
_cod_data_source_file jo900222g_si_003.cif
_cod_data_source_block h007
_cod_depositor_comments
;
The following automatic conversions were performed:
'_symmetry_cell_setting' value 'Orthorhombic' changed to 'orthorhombic'
according to '/home/saulius/struct/CIF-dictionaries/cif_core.dic'
dictionary named 'cif_core.dic' version 2.4.1 from 2010-06-29.

Automatic conversion script
Id: cif_fix_enum 1527 2010-12-29 10:47:43Z saulius 
;
_cod_database_code 4024528

loop_
_symmetry_equiv_pos_site_id
_symmetry_equiv_pos_as_xyz
1 x,y,z
2 1/2-x,-y,1/2+z
3 1/2+x,1/2-y,-z
4 -x,1/2+y,1/2-z

loop_
_atom_site_aniso_label
_atom_site_aniso_U_11
_atom_site_aniso_U_22
_atom_site_aniso_U_33
_atom_site_aniso_U_23
_atom_site_aniso_U_13
_atom_site_aniso_U_12
Br1 0.0466(2) 0.0434(2) 0.0651(3) 0.0068(2) -0.0228(2) 0.0105(2)
Br2 0.0711(3) 0.0355(2) 0.0488(2) 0.0174(2) -0.0209(2) -0.0043(2)
O1 0.0388(13) 0.0474(15) 0.0252(12) 0.0053(10) 0.0096(11) 0.0091(12)
O2 0.0378(13) 0.0241(12) 0.0252(11) -0.0041(10) 0.0008(9) -0.0015(10)
O3 0.0433(14) 0.0292(14) 0.0398(14) 0.0063(11) -0.0160(12) -0.0017(12)
O4 0.0401(13) 0.0233(13) 0.0358(13) -0.0017(11) -0.0099(11) -0.0065(11)
O5 0.0360(12) 0.0135(11) 0.0256(11) -0.0032(9) 0.0008(9) 0.0039(10)
O6 0.0239(11) 0.0191(11) 0.0291(11) -0.0056(10) 0.0001(9) -0.0010(10)
O7 0.0235(11) 0.0298(13) 0.0335(12) -0.0039(11) 0.0007(9) -0.0009(10)
O8 0.0348(12) 0.0179(11) 0.0218(10) -0.0010(10) -0.0012(9) -0.0008(10)
O9 0.0352(13) 0.0199(12) 0.0279(12) -0.0030(10) 0.0070(10) -0.0086(10)
N1 0.0258(14) 0.0196(15) 0.0231(14) -0.0040(12) 0.0006(11) -0.0046(11)
N2 0.0251(13) 0.0148(13) 0.0244(13) -0.0012(12) -0.0004(11) 0.0014(11)
N3 0.0237(14) 0.0176(14) 0.0231(13) -0.0023(11) -0.0025(11) -0.0010(11)
N4 0.0317(14) 0.0124(13) 0.0238(14) -0.0031(11) 0.0003(12) -0.0033(12)
C1 0.0313(17) 0.033(2) 0.0320(18) 0.0152(16) -0.0039(14) 0.0067(15)
C2 0.0435(19) 0.0265(19) 0.0259(17) 0.0041(15) -0.0116(16) -0.0034(15)
C3 0.0388(18) 0.0246(18) 0.0250(17) 0.0016(15) 0.0013(14) -0.0003(15)
C4 0.0315(16) 0.0224(17) 0.0188(16) 0.0057(13) 0.0018(13) -0.0030(14)
C5 0.0417(19) 0.0233(18) 0.0209(16) -0.0006(14) -0.0031(14) -0.0029(15)
C6 0.0390(18) 0.0266(18) 0.0273(17) 0.0026(16) -0.0025(14) 0.0071(16)
C7 0.0272(15) 0.0229(16) 0.0244(15) 0.0006(14) 0.0053(13) -0.0025(14)
C8 0.041(2) 0.062(3) 0.040(2) 0.008(2) 0.0150(17) 0.013(2)
C9 0.0302(18) 0.029(2) 0.0299(18) -0.0046(15) 0.0026(15) -0.0005(15)
C10 0.0269(16) 0.0192(16) 0.0227(16) -0.0015(13) -0.0011(13) 0.0023(13)
C11 0.0314(17) 0.0159(16) 0.0194(15) 0.0046(14) -0.0008(13) 0.0018(13)
C12 0.0239(15) 0.0205(16) 0.0278(16) 0.0032(15) -0.0067(12) -0.0044(14)
C13 0.0278(16) 0.0260(17) 0.0255(16) 0.0035(14) 0.0004(14) -0.0048(15)
C14 0.0297(17) 0.0233(18) 0.0390(19) 0.0011(15) 0.0015(15) 0.0012(14)
C15 0.0298(18) 0.032(2) 0.054(2) 0.0094(17) 0.0009(17) 0.0000(17)
C16 0.0228(16) 0.0247(18) 0.036(2) 0.0004(16) 0.0007(15) -0.0029(14)
C17 0.050(2) 0.0162(19) 0.061(3) -0.0025(17) -0.0037(19) -0.0016(16)
C18 0.0176(15) 0.0232(18) 0.0262(16) 0.0041(13) -0.0013(13) 0.0009(13)
C19 0.0228(16) 0.0161(15) 0.0254(16) 0.0040(12) 0.0004(13) 0.0010(13)
C20 0.0299(17) 0.0186(17) 0.0306(17) -0.0005(14) -0.0049(14) 0.0033(14)
C21 0.0281(17) 0.040(2) 0.0345(18) -0.0031(16) -0.0025(15) 0.0018(15)
C22 0.043(2) 0.036(2) 0.0271(18) 0.0048(16) -0.0102(16) -0.0039(17)
C23 0.0246(16) 0.0214(16) 0.0177(15) -0.0009(13) 0.0064(13) -0.0008(14)
C24 0.0274(15) 0.0170(16) 0.0195(15) -0.0014(13) -0.0024(12) 0.0007(13)
C25 0.0358(18) 0.0196(17) 0.0293(17) 0.0017(14) -0.0080(15) 0.0025(14)
C26 0.0266(17) 0.039(2) 0.0392(19) -0.0082(17) -0.0061(14) 0.0070(16)
C27 0.0233(16) 0.0186(17) 0.0294(17) -0.0020(14) 0.0002(13) -0.0018(13)
C28 0.0239(15) 0.0209(17) 0.0242(16) -0.0065(13) 0.0046(12) 0.0015(13)
C29 0.0298(17) 0.0199(17) 0.0361(19) -0.0036(15) 0.0032(15) -0.0045(14)
C30 0.0409(19) 0.0199(18) 0.0336(18) -0.0013(16) 0.0072(16) -0.0034(16)
C31 0.046(2) 0.0258(18) 0.0245(16) 0.0028(14) -0.0020(16) 0.0052(16)
C32 0.0328(17) 0.0269(18) 0.0282(16) -0.0006(15) -0.0030(14) -0.0022(15)
C33 0.0354(17) 0.0186(16) 0.0278(16) 0.0007(14) 0.0060(15) -0.0041(14)
C34 0.0253(15) 0.0146(16) 0.0271(16) 0.0008(14) -0.0050(13) 0.0011(13)
C35 0.0297(17) 0.0274(19) 0.0321(18) -0.0006(15) 0.0069(15) -0.0037(15)
C36 0.0349(19) 0.035(2) 0.042(2) 0.0050(17) -0.0009(16) 0.0028(16)
C37 0.042(2) 0.040(2) 0.032(2) 0.0130(17) 0.0068(16) 0.0026(18)
C38 0.049(2) 0.042(2) 0.048(2) -0.009(2) 0.0177(18) -0.016(2)
O10 0.120(3) 0.0425(18) 0.0511(18) 0.0039(15) 0.024(2) 0.0133(18)
C39 0.058(3) 0.048(3) 0.045(2) -0.004(2) 0.009(2) 0.000(2)
O11 0.091(2) 0.0370(15) 0.0340(14) -0.0089(12) 0.0112(16) -0.0052(15)
C40 0.081(3) 0.036(2) 0.041(2) -0.0034(19) -0.007(2) 0.005(2)

loop_
_atom_site_label
_atom_site_type_symbol
_atom_site_thermal_displace_type
_atom_site_fract_x
_atom_site_fract_y
_atom_site_fract_z
_atom_site_occupancy
_atom_site_U_iso_or_equiv
_atom_site_calc_flag
_atom_site_refinement_flags
Br1 Br Uani 0.06440(4) 0.78767(3) 0.47818(2) 1.000 0.0517(1) . .
Br2 Br Uani -0.54107(5) 0.91463(3) 0.01554(2) 1.000 0.0518(1) . .
O1 O Uani -0.5531(2) 0.94057(15) 0.47083(8) 1.000 0.0371(8) . .
O2 O Uani -0.3974(2) 1.09681(13) 0.42735(8) 1.000 0.0290(7) . .
O3 O Uani -0.2521(2) 1.19431(15) 0.31885(9) 1.000 0.0374(8) . .
O4 O Uani -0.1473(2) 1.22177(14) 0.38985(8) 1.000 0.0331(8) . .
O5 O Uani -0.5658(2) 1.08092(13) 0.30868(7) 1.000 0.0250(7) . .
O6 O Uani -0.2856(2) 0.91938(13) 0.27236(7) 1.000 0.0240(6) . .
O7 O Uani -0.1362(2) 0.79498(14) 0.20328(8) 1.000 0.0289(7) . .
O8 O Uani -0.5080(2) 0.77640(13) 0.32910(7) 1.000 0.0248(6) . .
O9 O Uani -0.6057(2) 0.66423(13) 0.29509(8) 1.000 0.0277(7) . .
N1 N Uani -0.2963(3) 1.03451(17) 0.36377(10) 1.000 0.0228(8) . .
N2 N Uani -0.5246(2) 0.95427(17) 0.33856(9) 1.000 0.0214(8) . .
N3 N Uani -0.4885(3) 0.89246(17) 0.24306(9) 1.000 0.0215(8) . .
N4 N Uani -0.4464(3) 0.72646(16) 0.25420(9) 1.000 0.0226(8) . .
C1 C Uani -0.1086(3) 0.8261(2) 0.46199(12) 1.000 0.0321(11) . .
C2 C Uani -0.1565(3) 0.8949(2) 0.48563(12) 1.000 0.0320(11) . .
C3 C Uani -0.2803(3) 0.9233(2) 0.47389(12) 1.000 0.0295(10) . .
C4 C Uani -0.3571(3) 0.8831(2) 0.43835(11) 1.000 0.0242(9) . .
C5 C Uani -0.3052(3) 0.8133(2) 0.41579(12) 1.000 0.0286(10) . .
C6 C Uani -0.1808(3) 0.7847(2) 0.42719(12) 1.000 0.0310(10) . .
C7 C Uani -0.4949(3) 0.9115(2) 0.42672(11) 1.000 0.0248(9) . .
C8 C Uani -0.6724(4) 0.9823(3) 0.45712(14) 1.000 0.0477(14) . .
C9 C Uani -0.6441(3) 1.0239(2) 0.40817(12) 1.000 0.0297(11) . .
C10 C Uani -0.5152(3) 0.98468(19) 0.38939(11) 1.000 0.0229(9) . .
C11 C Uani -0.3988(3) 1.04437(19) 0.39398(11) 1.000 0.0222(9) . .
C12 C Uani -0.1766(3) 1.0824(2) 0.37040(12) 1.000 0.0241(9) . .
C13 C Uani -0.0635(3) 1.0440(2) 0.34006(11) 1.000 0.0264(9) . .
C14 C Uani -0.0287(3) 0.9599(2) 0.35972(13) 1.000 0.0307(10) . .
C15 C Uani 0.0561(3) 1.1008(2) 0.33970(14) 1.000 0.0386(11) . .
C16 C Uani -0.1997(3) 1.1723(2) 0.35593(13) 1.000 0.0278(10) . .
C17 C Uani -0.1504(4) 1.3089(2) 0.37831(16) 1.000 0.0424(14) . .
C18 C Uani -0.5439(3) 1.00738(19) 0.30126(11) 1.000 0.0223(9) . .
C19 C Uani -0.5352(3) 0.97715(18) 0.24793(11) 1.000 0.0214(9) . .
C20 C Uani -0.6663(3) 0.9901(2) 0.22034(12) 1.000 0.0264(10) . .
C21 C Uani -0.7744(3) 0.9316(2) 0.23821(13) 1.000 0.0342(11) . .
C22 C Uani -0.6464(4) 0.9856(2) 0.16494(12) 1.000 0.0354(11) . .
C23 C Uani -0.3661(3) 0.87058(19) 0.25586(11) 1.000 0.0212(9) . .
C24 C Uani -0.3310(3) 0.77861(19) 0.24926(11) 1.000 0.0213(9) . .
C25 C Uani -0.2146(3) 0.7565(2) 0.28303(12) 1.000 0.0282(10) . .
C26 C Uani -0.0928(3) 0.7793(2) 0.25300(13) 1.000 0.0349(11) . .
C27 C Uani -0.2657(3) 0.7638(2) 0.19772(11) 1.000 0.0238(10) . .
C28 C Uani -0.3316(3) 0.8015(2) 0.15326(11) 1.000 0.0230(9) . .
C29 C Uani -0.2875(3) 0.8760(2) 0.13329(13) 1.000 0.0286(10) . .
C30 C Uani -0.3481(3) 0.9089(2) 0.09237(12) 1.000 0.0315(11) . .
C31 C Uani -0.4537(4) 0.8677(2) 0.07158(12) 1.000 0.0321(10) . .
C32 C Uani -0.4988(3) 0.7940(2) 0.08994(12) 1.000 0.0293(10) . .
C33 C Uani -0.4352(3) 0.76097(19) 0.13071(11) 1.000 0.0273(9) . .
C34 C Uani -0.5197(3) 0.72591(19) 0.29582(11) 1.000 0.0223(9) . .
C35 C Uani -0.7180(3) 0.6615(2) 0.32989(12) 1.000 0.0297(10) . .
C36 C Uani -0.7952(4) 0.7414(2) 0.32795(14) 1.000 0.0373(11) . .
C37 C Uani -0.6693(4) 0.6429(2) 0.38194(13) 1.000 0.0380(12) . .
C38 C Uani -0.8000(4) 0.5921(3) 0.30901(15) 1.000 0.0463(12) . .
O10 O Uani 1.0009(4) 0.4939(2) 0.39523(12) 1.000 0.0712(13) . .
C39 C Uani 0.9413(5) 0.5670(3) 0.40998(16) 1.000 0.0503(16) . .
O11 O Uani -0.4481(4) 1.11202(17) 0.52674(10) 1.000 0.0540(10) . .
C40 C Uani -0.4042(6) 1.1944(3) 0.53119(17) 1.000 0.0527(14) . .
H1N H Uiso -0.302(3) 1.002(2) 0.3394(13) 1.000 0.0270 . .
H2 H Uiso -0.10460 0.92250 0.50980 1.000 0.0380 calc R
H2N H Uiso -0.516(3) 0.902(2) 0.3331(12) 1.000 0.0260 . .
H3 H Uiso -0.31400 0.97080 0.49010 1.000 0.0350 calc R
H3N H Uiso -0.538(4) 0.857(2) 0.2343(13) 1.000 0.0260 . .
H4N H Uiso -0.451(4) 0.688(2) 0.2376(13) 1.000 0.0270 . .
H5 H Uiso -0.35660 0.78460 0.39200 1.000 0.0340 calc R
H6 H Uiso -0.14590 0.73740 0.41120 1.000 0.0370 calc R
H7 H Uiso -0.54690 0.86310 0.41470 1.000 0.0300 calc R
H8A H Uiso -0.69670 1.02360 0.48250 1.000 0.0570 calc R
H8B H Uiso -0.74580 0.94250 0.45370 1.000 0.0570 calc R
H9A H Uiso -0.63310 1.08400 0.41270 1.000 0.0360 calc R
H9B H Uiso -0.71680 1.01410 0.38450 1.000 0.0360 calc R
H12 H Uiso -0.15170 1.08050 0.40620 1.000 0.0290 calc R
H13 H Uiso -0.09470 1.03750 0.30520 1.000 0.0320 calc R
H14A H Uiso -0.10620 0.92390 0.35790 1.000 0.0370 calc R
H14B H Uiso -0.00010 0.96460 0.39420 1.000 0.0370 calc R
H14C H Uiso 0.04280 0.93630 0.33990 1.000 0.0370 calc R
H15A H Uiso 0.08670 1.10950 0.37370 1.000 0.0460 calc R
H15B H Uiso 0.03160 1.15390 0.32500 1.000 0.0460 calc R
H15C H Uiso 0.12680 1.07560 0.32020 1.000 0.0460 calc R
H17A H Uiso -0.24190 1.32650 0.37350 1.000 0.0510 calc R
H17B H Uiso -0.09990 1.31900 0.34800 1.000 0.0510 calc R
H17C H Uiso -0.11130 1.34010 0.40570 1.000 0.0510 calc R
H19 H Uiso -0.46850 1.01280 0.23110 1.000 0.0260 calc R
H20 H Uiso -0.69660 1.04730 0.22800 1.000 0.0320 calc R
H21A H Uiso -0.78880 0.93970 0.27370 1.000 0.0410 calc R
H21B H Uiso -0.74740 0.87460 0.23210 1.000 0.0410 calc R
H21C H Uiso -0.85630 0.94320 0.22030 1.000 0.0410 calc R
H22A H Uiso -0.61160 0.93120 0.15610 1.000 0.0430 calc R
H22B H Uiso -0.58380 1.02820 0.15460 1.000 0.0430 calc R
H22C H Uiso -0.73100 0.99430 0.14820 1.000 0.0430 calc R
H25A H Uiso -0.21820 0.78840 0.31420 1.000 0.0340 calc R
H25B H Uiso -0.21490 0.69700 0.29100 1.000 0.0340 calc R
H26A H Uiso -0.05030 0.82900 0.26700 1.000 0.0420 calc R
H26B H Uiso -0.02820 0.73360 0.25350 1.000 0.0420 calc R
H27 H Uiso -0.25960 0.70300 0.19220 1.000 0.0280 calc R
H29 H Uiso -0.21530 0.90390 0.14810 1.000 0.0340 calc R
H30 H Uiso -0.31790 0.95930 0.07860 1.000 0.0380 calc R
H32 H Uiso -0.57150 0.76650 0.07510 1.000 0.0350 calc R
H33 H Uiso -0.46330 0.70930 0.14340 1.000 0.0330 calc R
H36A H Uiso -0.73860 0.78700 0.33850 1.000 0.0450 calc R
H36B H Uiso -0.87160 0.73760 0.35000 1.000 0.0450 calc R
H36C H Uiso -0.82540 0.75120 0.29400 1.000 0.0450 calc R
H37A H Uiso -0.74480 0.63910 0.40450 1.000 0.0460 calc R
H37B H Uiso -0.61050 0.68720 0.39300 1.000 0.0460 calc R
H37C H Uiso -0.62120 0.59050 0.38190 1.000 0.0460 calc R
H38A H Uiso -0.82220 0.60420 0.27450 1.000 0.0550 calc R
H38B H Uiso -0.88120 0.58640 0.32830 1.000 0.0550 calc R
H38C H Uiso -0.74970 0.54060 0.31060 1.000 0.0550 calc R
H1O H Uiso 1.022(6) 0.487(4) 0.423(2) 1.000 0.0860 . .
H39A H Uiso 0.993(5) 0.597(3) 0.4329(17) 1.000 0.0610 . .
H39B H Uiso 0.862(5) 0.555(3) 0.4258(17) 1.000 0.0610 . .
H39C H Uiso 0.911(4) 0.604(3) 0.3748(17) 1.000 0.0610 . .
H2O H Uiso -0.451(5) 1.100(3) 0.5010(18) 1.000 0.0650 . .
H40A H Uiso -0.321(5) 1.206(3) 0.5131(18) 1.000 0.0630 . .
H40B H Uiso -0.471(5) 1.230(3) 0.5179(17) 1.000 0.0630 . .
H40C H Uiso -0.377(4) 1.202(3) 0.5667(18) 1.000 0.0630 . .

loop_
_atom_type_symbol
_atom_type_description
_atom_type_scat_dispersion_real
_atom_type_scat_dispersion_imag
_atom_type_scat_source
O O 0.0492 0.0322 'International Tables Vol C Tables 4.2.6.8 and 6.1.1.4'
N N 0.0311 0.0180 'International Tables Vol C Tables 4.2.6.8 and 6.1.1.4'
Br Br -0.6763 1.2805 'International Tables Vol C Tables 4.2.6.8 and 6.1.1.4'
H H 0.0000 0.0000 'International Tables Vol C Tables 4.2.6.8 and 6.1.1.4'
C C 0.0181 0.0091 'International Tables Vol C Tables 4.2.6.8 and 6.1.1.4'

loop_
_geom_angle_atom_site_label_1
_geom_angle_atom_site_label_2
_geom_angle_atom_site_label_3
_geom_angle
_geom_angle_site_symmetry_1
_geom_angle_site_symmetry_2
_geom_angle_site_symmetry_3
_geom_angle_publ_flag
C7 O1 C8 107.0(2) . . . yes
C16 O4 C17 115.6(3) . . . yes
C26 O7 C27 108.7(2) . . . yes
C34 O9 C35 121.3(2) . . . yes
C39 O10 H1O 88(5) . . . no
C40 O11 H2O 111(4) . . . no
C11 N1 C12 120.8(3) . . . yes
C10 N2 C18 119.9(3) . . . yes
C19 N3 C23 121.9(3) . . . yes
C24 N4 C34 121.7(3) . . . yes
C12 N1 H1N 119(2) . . . no
C11 N1 H1N 120(2) . . . no
C18 N2 H2N 121(2) . . . no
C10 N2 H2N 119(2) . . . no
C23 N3 H3N 118(3) . . . no
C19 N3 H3N 120(3) . . . no
C34 N4 H4N 117(3) . . . no
C24 N4 H4N 118(3) . . . no
Br1 C1 C2 118.9(2) . . . yes
Br1 C1 C6 119.2(2) . . . yes
C2 C1 C6 122.0(3) . . . no
C1 C2 C3 119.2(3) . . . no
C2 C3 C4 120.7(3) . . . no
C3 C4 C7 121.2(3) . . . no
C3 C4 C5 118.1(3) . . . no
C5 C4 C7 120.6(3) . . . no
C4 C5 C6 121.5(3) . . . no
C1 C6 C5 118.5(3) . . . no
O1 C7 C4 108.3(2) . . . yes
O1 C7 C10 103.6(2) . . . yes
C4 C7 C10 119.2(3) . . . no
O1 C8 C9 106.1(3) . . . yes
C8 C9 C10 105.4(3) . . . no
N2 C10 C7 110.9(2) . . . yes
N2 C10 C9 113.2(2) . . . yes
C7 C10 C11 109.0(2) . . . no
C7 C10 C9 102.2(2) . . . no
N2 C10 C11 109.9(2) . . . yes
C9 C10 C11 111.5(3) . . . no
N1 C11 C10 118.4(3) . . . yes
O2 C11 C10 120.1(3) . . . yes
O2 C11 N1 121.3(3) . . . yes
N1 C12 C13 109.9(3) . . . yes
N1 C12 C16 110.6(3) . . . yes
C13 C12 C16 111.3(3) . . . no
C14 C13 C15 111.3(3) . . . no
C12 C13 C15 110.6(3) . . . no
C12 C13 C14 110.7(3) . . . no
O3 C16 O4 125.3(3) . . . yes
O3 C16 C12 124.8(3) . . . yes
O4 C16 C12 109.8(3) . . . yes
O5 C18 N2 121.8(3) . . . yes
O5 C18 C19 118.5(3) . . . yes
N2 C18 C19 119.7(3) . . . yes
C18 C19 C20 111.4(2) . . . no
N3 C19 C18 114.0(2) . . . yes
N3 C19 C20 111.4(2) . . . yes
C19 C20 C21 112.4(3) . . . no
C19 C20 C22 111.0(3) . . . no
C21 C20 C22 112.2(3) . . . no
O6 C23 N3 122.9(3) . . . yes
N3 C23 C24 116.2(3) . . . yes
O6 C23 C24 121.0(3) . . . yes
N4 C24 C23 111.6(2) . . . yes
C25 C24 C27 99.7(2) . . . no
C23 C24 C25 109.5(2) . . . no
N4 C24 C25 115.4(3) . . . yes
N4 C24 C27 109.6(2) . . . yes
C23 C24 C27 110.5(2) . . . no
C24 C25 C26 104.5(3) . . . no
O7 C26 C25 107.0(2) . . . yes
O7 C27 C28 110.6(2) . . . yes
O7 C27 C24 104.1(2) . . . yes
C24 C27 C28 117.5(3) . . . no
C27 C28 C29 121.2(3) . . . no
C27 C28 C33 119.8(3) . . . no
C29 C28 C33 119.0(3) . . . no
C28 C29 C30 120.3(3) . . . no
C29 C30 C31 119.1(3) . . . no
C30 C31 C32 122.2(3) . . . no
Br2 C31 C32 118.6(3) . . . yes
Br2 C31 C30 119.2(2) . . . yes
C31 C32 C33 118.0(3) . . . no
C28 C33 C32 121.4(3) . . . no
O9 C34 N4 110.8(3) . . . yes
O8 C34 O9 125.5(3) . . . yes
O8 C34 N4 123.8(3) . . . yes
O9 C35 C38 102.1(3) . . . yes
C36 C35 C38 109.9(3) . . . no
C37 C35 C38 112.1(3) . . . no
C36 C35 C37 111.7(3) . . . no
O9 C35 C36 110.5(3) . . . yes
O9 C35 C37 110.2(3) . . . yes
C3 C2 H2 120.00 . . . no
C1 C2 H2 120.00 . . . no
C2 C3 H3 120.00 . . . no
C4 C3 H3 120.00 . . . no
C4 C5 H5 119.00 . . . no
C6 C5 H5 119.00 . . . no
C5 C6 H6 121.00 . . . no
C1 C6 H6 121.00 . . . no
C10 C7 H7 108.00 . . . no
O1 C7 H7 108.00 . . . no
C4 C7 H7 108.00 . . . no
C9 C8 H8A 111.00 . . . no
O1 C8 H8A 111.00 . . . no
O1 C8 H8B 110.00 . . . no
H8A C8 H8B 109.00 . . . no
C9 C8 H8B 111.00 . . . no
C10 C9 H9A 111.00 . . . no
C10 C9 H9B 111.00 . . . no
H9A C9 H9B 109.00 . . . no
C8 C9 H9B 111.00 . . . no
C8 C9 H9A 111.00 . . . no
C16 C12 H12 108.00 . . . no
N1 C12 H12 108.00 . . . no
C13 C12 H12 108.00 . . . no
C15 C13 H13 108.00 . . . no
C14 C13 H13 108.00 . . . no
C12 C13 H13 108.00 . . . no
C13 C14 H14A 110.00 . . . no
H14A C14 H14B 109.00 . . . no
C13 C14 H14B 110.00 . . . no
C13 C14 H14C 110.00 . . . no
H14B C14 H14C 109.00 . . . no
H14A C14 H14C 109.00 . . . no
C13 C15 H15C 109.00 . . . no
C13 C15 H15A 109.00 . . . no
C13 C15 H15B 109.00 . . . no
H15B C15 H15C 110.00 . . . no
H15A C15 H15B 109.00 . . . no
H15A C15 H15C 109.00 . . . no
O4 C17 H17C 109.00 . . . no
H17A C17 H17B 110.00 . . . no
O4 C17 H17B 109.00 . . . no
H17B C17 H17C 109.00 . . . no
H17A C17 H17C 109.00 . . . no
O4 C17 H17A 110.00 . . . no
N3 C19 H19 107.00 . . . no
C20 C19 H19 107.00 . . . no
C18 C19 H19 106.00 . . . no
C22 C20 H20 107.00 . . . no
C19 C20 H20 107.00 . . . no
C21 C20 H20 107.00 . . . no
C20 C21 H21B 109.00 . . . no
C20 C21 H21A 109.00 . . . no
H21A C21 H21C 109.00 . . . no
C20 C21 H21C 109.00 . . . no
H21A C21 H21B 110.00 . . . no
H21B C21 H21C 110.00 . . . no
C20 C22 H22B 110.00 . . . no
C20 C22 H22C 109.00 . . . no
H22A C22 H22C 109.00 . . . no
H22B C22 H22C 110.00 . . . no
H22A C22 H22B 109.00 . . . no
C20 C22 H22A 109.00 . . . no
C26 C25 H25A 111.00 . . . no
C26 C25 H25B 111.00 . . . no
H25A C25 H25B 109.00 . . . no
C24 C25 H25B 111.00 . . . no
C24 C25 H25A 111.00 . . . no
C25 C26 H26A 110.00 . . . no
O7 C26 H26A 110.00 . . . no
O7 C26 H26B 110.00 . . . no
C25 C26 H26B 110.00 . . . no
H26A C26 H26B 108.00 . . . no
C24 C27 H27 108.00 . . . no
O7 C27 H27 108.00 . . . no
C28 C27 H27 108.00 . . . no
C28 C29 H29 120.00 . . . no
C30 C29 H29 120.00 . . . no
C31 C30 H30 120.00 . . . no
C29 C30 H30 120.00 . . . no
C31 C32 H32 121.00 . . . no
C33 C32 H32 121.00 . . . no
C32 C33 H33 119.00 . . . no
C28 C33 H33 119.00 . . . no
C35 C36 H36C 109.00 . . . no
C35 C36 H36A 110.00 . . . no
C35 C36 H36B 109.00 . . . no
H36B C36 H36C 109.00 . . . no
H36A C36 H36C 109.00 . . . no
H36A C36 H36B 110.00 . . . no
C35 C37 H37A 110.00 . . . no
H37A C37 H37B 109.00 . . . no
C35 C37 H37B 109.00 . . . no
C35 C37 H37C 109.00 . . . no
H37B C37 H37C 109.00 . . . no
H37A C37 H37C 110.00 . . . no
C35 C38 H38C 109.00 . . . no
C35 C38 H38A 109.00 . . . no
C35 C38 H38B 110.00 . . . no
H38B C38 H38C 109.00 . . . no
H38A C38 H38B 109.00 . . . no
H38A C38 H38C 109.00 . . . no
O10 C39 H39B 109(3) . . . no
O10 C39 H39C 109(2) . . . no
O10 C39 H39A 113(3) . . . no
H39A C39 H39C 115(4) . . . no
H39B C39 H39C 105(4) . . . no
H39A C39 H39B 107(4) . . . no
O11 C40 H40A 114(3) . . . no
O11 C40 H40B 108(3) . . . no
O11 C40 H40C 107(3) . . . no
H40A C40 H40B 108(4) . . . no
H40A C40 H40C 102(4) . . . no
H40B C40 H40C 119(4) . . . no

loop_
_geom_bond_atom_site_label_1
_geom_bond_atom_site_label_2
_geom_bond_distance
_geom_bond_site_symmetry_1
_geom_bond_site_symmetry_2
_geom_bond_publ_flag
Br1 C1 1.913(3) . . yes
Br2 C31 1.913(3) . . yes
O1 C7 1.412(4) . . yes
O1 C8 1.435(5) . . yes
O2 C11 1.240(4) . . yes
O3 C16 1.189(4) . . yes
O4 C16 1.330(4) . . yes
O4 C17 1.449(4) . . yes
O5 C18 1.231(4) . . yes
O6 C23 1.222(4) . . yes
O7 C26 1.437(4) . . yes
O7 C27 1.416(4) . . yes
O8 C34 1.223(4) . . yes
O9 C34 1.328(4) . . yes
O9 C35 1.478(4) . . yes
O10 C39 1.390(6) . . yes
O10 H1O 0.79(6) . . no
O11 C40 1.414(6) . . yes
O11 H2O 0.72(5) . . no
N1 C12 1.453(4) . . yes
N1 C11 1.332(4) . . yes
N2 C10 1.463(4) . . yes
N2 C18 1.341(4) . . yes
N3 C23 1.337(4) . . yes
N3 C19 1.460(4) . . yes
N4 C24 1.451(4) . . yes
N4 C34 1.349(4) . . yes
N1 H1N 0.85(3) . . no
N2 H2N 0.87(3) . . no
N3 H3N 0.80(4) . . no
N4 H4N 0.77(3) . . no
C1 C2 1.375(5) . . no
C1 C6 1.368(5) . . no
C2 C3 1.375(4) . . no
C3 C4 1.398(4) . . no
C4 C5 1.390(5) . . no
C4 C7 1.505(4) . . no
C5 C6 1.379(4) . . no
C7 C10 1.572(4) . . no
C8 C9 1.513(5) . . no
C9 C10 1.540(4) . . no
C10 C11 1.532(4) . . no
C12 C13 1.542(4) . . no
C12 C16 1.529(5) . . no
C13 C14 1.507(5) . . no
C13 C15 1.524(4) . . no
C18 C19 1.525(4) . . no
C19 C20 1.539(4) . . no
C20 C21 1.529(4) . . no
C20 C22 1.513(5) . . no
C23 C24 1.545(4) . . no
C24 C25 1.535(4) . . no
C24 C27 1.561(4) . . no
C25 C26 1.524(4) . . no
C27 C28 1.505(4) . . no
C28 C29 1.398(5) . . no
C28 C33 1.381(4) . . no
C29 C30 1.374(5) . . no
C30 C31 1.382(5) . . no
C31 C32 1.374(5) . . no
C32 C33 1.385(4) . . no
C35 C38 1.510(6) . . no
C35 C37 1.521(5) . . no
C35 C36 1.516(5) . . no
C2 H2 0.9500 . . no
C3 H3 0.9500 . . no
C5 H5 0.9500 . . no
C6 H6 0.9500 . . no
C7 H7 1.0000 . . no
C8 H8B 0.9900 . . no
C8 H8A 0.9900 . . no
C9 H9A 0.9900 . . no
C9 H9B 0.9900 . . no
C12 H12 1.0000 . . no
C13 H13 1.0000 . . no
C14 H14A 0.9800 . . no
C14 H14B 0.9800 . . no
C14 H14C 0.9800 . . no
C15 H15A 0.9800 . . no
C15 H15C 0.9800 . . no
C15 H15B 0.9800 . . no
C17 H17C 0.9800 . . no
C17 H17A 0.9800 . . no
C17 H17B 0.9800 . . no
C19 H19 1.0000 . . no
C20 H20 1.0000 . . no
C21 H21B 0.9800 . . no
C21 H21A 0.9800 . . no
C21 H21C 0.9800 . . no
C22 H22B 0.9800 . . no
C22 H22C 0.9800 . . no
C22 H22A 0.9800 . . no
C25 H25A 0.9900 . . no
C25 H25B 0.9900 . . no
C26 H26A 0.9900 . . no
C26 H26B 0.9900 . . no
C27 H27 1.0000 . . no
C29 H29 0.9500 . . no
C30 H30 0.9500 . . no
C32 H32 0.9500 . . no
C33 H33 0.9500 . . no
C36 H36B 0.9800 . . no
C36 H36A 0.9800 . . no
C36 H36C 0.9800 . . no
C37 H37B 0.9800 . . no
C37 H37C 0.9800 . . no
C37 H37A 0.9800 . . no
C38 H38A 0.9800 . . no
C38 H38B 0.9800 . . no
C38 H38C 0.9800 . . no
C39 H39C 1.17(5) . . no
C39 H39A 0.95(5) . . no
C39 H39B 0.93(5) . . no
C40 H40A 0.99(5) . . no
C40 H40B 0.96(5) . . no
C40 H40C 1.01(5) . . no

loop_
_geom_contact_atom_site_label_1
_geom_contact_atom_site_label_2
_geom_contact_distance
_geom_contact_site_symmetry_1
_geom_contact_site_symmetry_2
_geom_contact_publ_flag
Br1 C4 3.662(3) . 3_566 no
Br1 C5 3.557(3) . 3_566 no
Br2 C8 3.706(4) . 2_374 no
Br1 H8B 3.2300 . 1_655 no
Br2 H2 3.0300 . 2_474 no
Br2 H8A 2.9800 . 2_374 no
Br2 H40B 3.13(5) . 4_445 no
O1 O2 3.210(3) . . no
O1 C39 3.225(5) . 3_366 no
O2 C16 3.041(4) . . no
O2 C40 3.224(5) . . no
O2 C3 3.305(4) . . no
O2 O1 3.210(3) . . no
O2 O11 2.747(4) . . no
O2 C32 3.402(4) . 4_455 no
O3 N1 2.899(4) . . no
O4 C15 3.154(4) . . no
O5 C11 2.922(4) . . no
O5 C33 3.350(4) . 4_455 no
O5 N4 2.913(3) . 4_455 no
O5 C9 2.953(4) . . no
O5 N1 3.202(4) . . no
O6 N1 3.100(3) . . no
O6 N2 3.066(3) . . no
O6 C18 3.084(4) . . no
O6 O7 3.140(3) . . no
O6 C26 3.044(4) . . no
O7 O6 3.140(3) . . no
O8 C5 3.175(4) . . no
O8 N3 3.000(3) . . no
O8 C37 3.068(4) . . no
O8 N2 2.903(3) . . no
O8 C23 2.886(4) . . no
O8 C36 2.968(5) . . no
O8 C25 3.242(4) . . no
O10 O11 2.770(4) . 3_666 no
O10 C17 3.403(5) . 1_645 no
O11 O2 2.747(4) . . no
O11 O10 2.770(4) . 3_366 no
O1 H3 2.5300 . . no
O1 H2O 2.90(5) . . no
O1 H39A 2.71(5) . 3_366 no
O2 H12 2.5700 . . no
O2 H9A 2.4300 . . no
O2 H2O 2.06(5) . . no
O2 H3 2.7900 . . no
O2 H32 2.7700 . 4_455 no
O3 H17A 2.6100 . . no
O3 H17B 2.6600 . . no
O4 H15B 2.7500 . . no
O5 H27 2.6600 . 4_455 no
O5 H9B 2.7800 . . no
O5 H4N 2.15(3) . 4_455 no
O5 H9A 2.8900 . . no
O5 H33 2.4700 . 4_455 no
O5 H20 2.6100 . . no
O6 H2N 2.87(3) . . no
O6 H19 2.6400 . . no
O6 H13 2.8700 . . no
O6 H1N 2.26(3) . . no
O6 H26A 2.8000 . . no
O6 H25A 2.5000 . . no
O7 H15B 2.6400 . 4_545 no
O7 H17B 2.7900 . 4_545 no
O7 H29 2.4500 . . no
O8 H3N 2.89(3) . . no
O8 H5 2.2900 . . no
O8 H37B 2.4800 . . no
O8 H36A 2.3600 . . no
O8 H7 2.7400 . . no
O8 H2N 2.04(3) . . no
O9 H19 2.6700 . 4_445 no
O10 H29 2.8700 . 4_645 no
O10 H17C 2.7600 . 1_645 no
O10 H38B 2.6400 . 1_755 no
O11 H3 2.8400 . . no
O11 H1O 2.13(6) . 3_366 no
N1 C18 3.059(4) . . no
N1 C4 3.238(4) . . no
N1 N2 2.743(4) . . no
N1 O5 3.202(4) . . no
N1 O3 2.899(4) . . no
N1 O6 3.100(3) . . no
N2 O8 2.903(3) . . no
N2 O6 3.066(3) . . no
N2 N1 2.743(4) . . no
N2 N3 2.794(4) . . no
N2 C23 3.070(4) . . no
N3 N2 2.794(4) . . no
N3 O8 3.000(3) . . no
N3 C34 3.073(4) . . no
N3 C28 3.256(4) . . no
N3 N4 2.745(4) . . no
N4 C33 3.387(4) . . no
N4 O5 2.913(3) . 4_445 no
N4 N3 2.745(4) . . no
N1 H14A 2.6400 . . no
N2 H1N 2.39(3) . . no
N3 H22A 2.7300 . . no
N3 H21B 2.6600 . . no
N3 H2N 2.46(3) . . no
N4 H3N 2.38(3) . . no
C3 O2 3.305(4) . . no
C3 C11 3.158(4) . . no
C4 Br1 3.662(3) . 3_466 no
C4 N1 3.238(4) . . no
C5 O8 3.175(4) . . no
C5 Br1 3.557(3) . 3_466 no
C8 Br2 3.706(4) . 2_375 no
C9 O5 2.953(4) . . no
C11 C3 3.158(4) . . no
C11 O5 2.922(4) . . no
C15 C27 3.541(5) . 4_555 no
C15 O4 3.154(4) . . no
C16 O2 3.041(4) . . no
C17 C40 3.496(7) . 3_576 no
C17 O10 3.403(5) . 1_465 no
C18 O6 3.084(4) . . no
C18 N1 3.059(4) . . no
C23 O8 2.886(4) . . no
C23 N2 3.070(4) . . no
C23 C29 3.409(5) . . no
C25 O8 3.242(4) . . no
C26 O6 3.044(4) . . no
C27 C15 3.541(5) . 4_545 no
C28 N3 3.256(4) . . no
C29 C40 3.564(6) . 2_474 no
C29 C23 3.409(5) . . no
C30 C40 3.478(6) . 2_474 no
C32 O2 3.402(4) . 4_445 no
C33 O5 3.350(4) . 4_445 no
C33 N4 3.387(4) . . no
C34 N3 3.073(4) . . no
C36 O8 2.968(5) . . no
C37 O8 3.068(4) . . no
C39 O1 3.225(5) . 3_666 no
C40 C29 3.564(6) . 2_475 no
C40 O2 3.224(5) . . no
C40 C30 3.478(6) . 2_475 no
C5 H25A 2.9100 . . no
C6 H25A 3.0800 . . no
C6 H14A 3.0300 . . no
C11 H2O 3.08(5) . . no
C11 H3 2.9900 . . no
C14 H1N 2.91(3) . . no
C15 H27 2.7800 . 4_555 no
C15 H9B 2.9600 . 1_655 no
C16 H15B 2.5100 . . no
C18 H1N 2.66(3) . . no
C18 H9B 2.8500 . . no
C18 H21A 2.8200 . . no
C21 H3N 2.69(4) . . no
C22 H3N 3.01(3) . . no
C22 H17A 3.0100 . 4_445 no
C23 H2N 2.63(3) . . no
C26 H15B 3.0000 . 4_545 no
C26 H36C 2.9600 . 1_655 no
C27 H15B 3.0300 . 4_545 no
C29 H40C 2.76(5) . 2_474 no
C29 H38C 3.1000 . 4_455 no
C30 H37C 3.0400 . 4_455 no
C30 H40C 2.99(4) . 2_474 no
C31 H22A 2.9700 . . no
C32 H17A 2.8600 . 4_445 no
C32 H22A 3.0800 . . no
C34 H36A 2.6900 . . no
C34 H3N 2.71(3) . . no
C34 H2N 3.03(3) . . no
C34 H37B 2.8500 . . no
C39 H38B 2.8700 . 1_755 no
C39 H22C 2.9000 . 4_545 no
C39 H6 2.9000 . 1_655 no
H1N N2 2.39(3) . . no
H1N C18 2.66(3) . . no
H1N H13 2.3700 . . no
H1N C14 2.91(3) . . no
H1N O6 2.26(3) . . no
H1N H14A 2.4100 . . no
H1O H2O 2.51(8) . 3_666 no
H1O O11 2.13(6) . 3_666 no
H2 Br2 3.0300 . 2_475 no
H2N O8 2.04(3) . . no
H2N H7 2.3200 . . no
H2N O6 2.87(3) . . no
H2N C34 3.03(3) . . no
H2N N3 2.46(3) . . no
H2N C23 2.63(3) . . no
H2O H1O 2.51(8) . 3_366 no
H2O O2 2.06(5) . . no
H2O C11 3.08(5) . . no
H2O H3 2.5300 . . no
H2O O1 2.90(5) . . no
H3 C11 2.9900 . . no
H3 O11 2.8400 . . no
H3 H2O 2.5300 . . no
H3 O2 2.7900 . . no
H3 O1 2.5300 . . no
H3N C21 2.69(4) . . no
H3N N4 2.38(3) . . no
H3N C22 3.01(3) . . no
H3N C34 2.71(3) . . no
H3N H21B 2.1400 . . no
H3N O8 2.89(3) . . no
H3N H22A 2.5400 . . no
H4N H27 2.3100 . . no
H4N H33 2.5700 . . no
H4N O5 2.15(3) . 4_445 no
H5 H7 2.3900 . . no
H5 H25A 2.5300 . . no
H5 O8 2.2900 . . no
H6 H39C 2.4500 . 1_455 no
H6 C39 2.9000 . 1_455 no
H7 O8 2.7400 . . no
H7 H5 2.3900 . . no
H7 H2N 2.3200 . . no
H8A Br2 2.9800 . 2_375 no
H8B Br1 3.2300 . 1_455 no
H9A O5 2.8900 . . no
H9A O2 2.4300 . . no
H9B O5 2.7800 . . no
H9B H15C 2.5600 . 1_455 no
H9B C18 2.8500 . . no
H9B C15 2.9600 . 1_455 no
H9B H15A 2.5400 . 1_455 no
H12 H14B 2.4500 . . no
H12 O2 2.5700 . . no
H13 H38A 2.5500 . 4_455 no
H13 H1N 2.3700 . . no
H13 O6 2.8700 . . no
H14A H1N 2.4100 . . no
H14A N1 2.6400 . . no
H14A C6 3.0300 . . no
H14B H12 2.4500 . . no
H14B H15A 2.5700 . . no
H14C H15C 2.4700 . . no
H14C H21A 2.4700 . 1_655 no
H15A H14B 2.5700 . . no
H15A H9B 2.5400 . 1_655 no
H15B H26B 2.4900 . 4_555 no
H15B H27 2.4900 . 4_555 no
H15B C16 2.5100 . . no
H15B O4 2.7500 . . no
H15B C27 3.0300 . 4_555 no
H15B O7 2.6400 . 4_555 no
H15B C26 3.0000 . 4_555 no
H15C H27 2.4900 . 4_555 no
H15C H14C 2.4700 . . no
H15C H9B 2.5600 . 1_655 no
H17A H22A 2.3900 . 4_455 no
H17A H32 2.5400 . 4_455 no
H17A O3 2.6100 . . no
H17A C32 2.8600 . 4_455 no
H17A C22 3.0100 . 4_455 no
H17B O7 2.7900 . 4_555 no
H17B O3 2.6600 . . no
H17C H40C 2.5800 . 3_576 no
H17C O10 2.7600 . 1_465 no
H17C C40 2.7600 . 3_576 no
H17C O11 2.5800 . 3_576 no
H19 H38C 2.5200 . 4_455 no
H19 O9 2.6700 . 4_455 no
H19 O6 2.6400 . . no
H19 H22B 2.3900 . . no
H20 O5 2.6100 . . no
H21A C18 2.8200 . . no
H21A H14C 2.4700 . 1_455 no
H21B H3N 2.1400 . . no
H21B N3 2.6600 . . no
H21C H22C 2.4700 . . no
H22A N3 2.7300 . . no
H22A C31 2.9700 . . no
H22A H3N 2.5400 . . no
H22A H17A 2.3900 . 4_445 no
H22A C32 3.0800 . . no
H22B H19 2.3900 . . no
H22B H37C 2.5100 . 4_455 no
H22C H39B 2.6000 . 4_555 no
H22C H21C 2.4700 . . no
H22C C39 2.9000 . 4_555 no
H25A C6 3.0800 . . no
H25A H5 2.5300 . . no
H25A O6 2.5000 . . no
H25A C5 2.9100 . . no
H26A O6 2.8000 . . no
H26B H15B 2.4900 . 4_545 no
H26B H36C 2.3500 . 1_655 no
H27 H15B 2.4900 . 4_545 no
H27 C15 2.7800 . 4_545 no
H27 O5 2.6600 . 4_445 no
H27 H4N 2.3100 . . no
H27 H15C 2.4900 . 4_545 no
H27 H33 2.4500 . . no
H29 H38C 2.5100 . 4_455 no
H29 O7 2.4500 . . no
H29 O10 2.8700 . 4_655 no
H30 H37C 2.4600 . 4_455 no
H32 H17A 2.5400 . 4_445 no
H32 O2 2.7700 . 4_445 no
H33 O5 2.4700 . 4_445 no
H33 H27 2.4500 . . no
H33 H4N 2.5700 . . no
H36A C34 2.6900 . . no
H36A O8 2.3600 . . no
H36A H37B 2.5500 . . no
H36B H37A 2.5300 . . no
H36B H38B 2.5300 . . no
H36C H26B 2.3500 . 1_455 no
H36C C26 2.9600 . 1_455 no
H36C H38A 2.4400 . . no
H37A H36B 2.5300 . . no
H37B O8 2.4800 . . no
H37B H36A 2.5500 . . no
H37B C34 2.8500 . . no
H37C H22B 2.5100 . 4_445 no
H37C C30 3.0400 . 4_445 no
H37C H30 2.4600 . 4_445 no
H37C H38C 2.4600 . . no
H38A H36C 2.4400 . . no
H38A H13 2.5500 . 4_445 no
H38B H36B 2.5300 . . no
H38B C39 2.8700 . 1_355 no
H38B H39C 2.4700 . 1_355 no
H38B O10 2.6400 . 1_355 no
H38C H19 2.5200 . 4_445 no
H38C H29 2.5100 . 4_445 no
H38C C29 3.1000 . 4_445 no
H38C H37C 2.4600 . . no
H39A O1 2.71(5) . 3_666 no
H39B H22C 2.6000 . 4_545 no
H39C H38B 2.4700 . 1_755 no
H39C H6 2.4500 . 1_655 no
H40B Br2 3.13(5) . 4_455 no
H40C C29 2.76(5) . 2_475 no
H40C C30 2.99(4) . 2_475 no

loop_
_geom_hbond_atom_site_label_D
_geom_hbond_atom_site_label_H
_geom_hbond_atom_site_label_A
_geom_hbond_distance_DH
_geom_hbond_distance_HA
_geom_hbond_distance_DA
_geom_hbond_angle_DHA
_geom_hbond_site_symmetry_A
_geom_hbond_publ_flag
N1 H1N O6 0.85(3) 2.26(3) 3.100(3) 172(3) . yes
N1 H1N N2 0.85(3) 2.39(3) 2.743(4) 106(2) . yes
O10 H1O O11 0.79(6) 2.13(6) 2.770(4) 139(6) 3_666 yes
N2 H2N O8 0.87(3) 2.04(3) 2.903(3) 172(3) . yes
N2 H2N N3 0.87(3) 2.46(3) 2.794(4) 104(2) . yes
O11 H2O O2 0.72(5) 2.06(5) 2.747(4) 158(5) . yes
N3 H3N N4 0.80(4) 2.38(3) 2.745(4) 109(3) . yes
N4 H4N O5 0.77(3) 2.15(3) 2.913(3) 172(4) 4_445 yes
C5 H5 O8 0.9500 2.2900 3.175(4) 154.00 . yes
C9 H9A O2 0.9900 2.4300 2.816(4) 102.00 . yes
C17 H17C O11 0.9800 2.5800 3.528(5) 161.00 3_576 yes
C29 H29 O7 0.9500 2.4500 2.768(4) 100.00 . yes
C33 H33 O5 0.9500 2.4700 3.350(4) 154.00 4_445 yes
C36 H36A O8 0.9800 2.3600 2.968(5) 120.00 . yes
C37 H37B O8 0.9800 2.4800 3.068(4) 118.00 . yes

loop_
_geom_torsion_atom_site_label_1
_geom_torsion_atom_site_label_2
_geom_torsion_atom_site_label_3
_geom_torsion_atom_site_label_4
_geom_torsion
_geom_torsion_site_symmetry_1
_geom_torsion_site_symmetry_2
_geom_torsion_site_symmetry_3
_geom_torsion_site_symmetry_4
_geom_torsion_publ_flag
C8 O1 C7 C10 41.0(3) . . . . no
C7 O1 C8 C9 -35.4(4) . . . . no
C8 O1 C7 C4 168.5(3) . . . . no
C17 O4 C16 C12 174.1(3) . . . . no
C17 O4 C16 O3 -3.2(5) . . . . no
C26 O7 C27 C28 161.8(2) . . . . no
C26 O7 C27 C24 34.7(3) . . . . no
C27 O7 C26 C25 -14.7(3) . . . . no
C34 O9 C35 C37 -71.4(3) . . . . no
C34 O9 C35 C38 169.4(3) . . . . no
C34 O9 C35 C36 52.5(4) . . . . no
C35 O9 C34 N4 -165.0(3) . . . . no
C35 O9 C34 O8 14.3(4) . . . . no
C12 N1 C11 O2 2.9(5) . . . . no
C12 N1 C11 C10 -172.3(3) . . . . no
C11 N1 C12 C13 165.4(3) . . . . no
C11 N1 C12 C16 -71.3(4) . . . . no
C10 N2 C18 O5 -6.6(4) . . . . no
C18 N2 C10 C11 -60.4(3) . . . . no
C10 N2 C18 C19 171.8(2) . . . . no
C18 N2 C10 C9 64.9(3) . . . . no
C18 N2 C10 C7 179.1(2) . . . . no
C23 N3 C19 C20 167.3(3) . . . . no
C19 N3 C23 O6 0.0(4) . . . . no
C23 N3 C19 C18 -65.6(4) . . . . no
C19 N3 C23 C24 179.3(2) . . . . no
C34 N4 C24 C23 -58.8(4) . . . . no
C24 N4 C34 O9 -169.5(3) . . . . no
C24 N4 C34 O8 11.2(5) . . . . no
C34 N4 C24 C25 67.1(4) . . . . no
C34 N4 C24 C27 178.6(3) . . . . no
Br1 C1 C6 C5 -179.8(2) . . . . no
C6 C1 C2 C3 -0.3(5) . . . . no
Br1 C1 C2 C3 179.5(2) . . . . no
C2 C1 C6 C5 -0.1(5) . . . . no
C1 C2 C3 C4 -0.1(5) . . . . no
C2 C3 C4 C5 0.7(5) . . . . no
C2 C3 C4 C7 177.4(3) . . . . no
C5 C4 C7 C10 -100.4(4) . . . . no
C5 C4 C7 O1 141.7(3) . . . . no
C3 C4 C7 O1 -34.9(4) . . . . no
C7 C4 C5 C6 -177.8(3) . . . . no
C3 C4 C7 C10 83.0(4) . . . . no
C3 C4 C5 C6 -1.1(5) . . . . no
C4 C5 C6 C1 0.8(5) . . . . no
O1 C7 C10 C9 -30.2(3) . . . . no
C4 C7 C10 C11 -32.4(4) . . . . no
O1 C7 C10 N2 -151.1(2) . . . . no
C4 C7 C10 C9 -150.5(3) . . . . no
C4 C7 C10 N2 88.6(3) . . . . no
O1 C7 C10 C11 87.9(3) . . . . no
O1 C8 C9 C10 14.1(4) . . . . no
C8 C9 C10 C11 -106.9(3) . . . . no
C8 C9 C10 C7 9.4(3) . . . . no
C8 C9 C10 N2 128.7(3) . . . . no
C9 C10 C11 O2 30.0(4) . . . . no
C7 C10 C11 N1 93.2(3) . . . . no
N2 C10 C11 N1 -28.5(4) . . . . no
N2 C10 C11 O2 156.3(3) . . . . no
C7 C10 C11 O2 -82.1(3) . . . . no
C9 C10 C11 N1 -154.8(3) . . . . no
C13 C12 C16 O3 74.7(4) . . . . no
N1 C12 C16 O4 135.0(3) . . . . no
C16 C12 C13 C15 47.9(3) . . . . no
N1 C12 C13 C14 -65.5(3) . . . . no
N1 C12 C16 O3 -47.7(4) . . . . no
C16 C12 C13 C14 171.7(3) . . . . no
C13 C12 C16 O4 -102.6(3) . . . . no
N1 C12 C13 C15 170.7(3) . . . . no
O5 C18 C19 N3 170.8(3) . . . . no
N2 C18 C19 N3 -7.7(4) . . . . no
N2 C18 C19 C20 119.5(3) . . . . no
O5 C18 C19 C20 -62.1(4) . . . . no
N3 C19 C20 C22 -69.2(3) . . . . no
C18 C19 C20 C22 162.3(3) . . . . no
C18 C19 C20 C21 -71.1(3) . . . . no
N3 C19 C20 C21 57.4(3) . . . . no
N3 C23 C24 C25 -157.8(3) . . . . no
O6 C23 C24 N4 150.6(3) . . . . no
O6 C23 C24 C25 21.6(4) . . . . no
O6 C23 C24 C27 -87.3(3) . . . . no
N3 C23 C24 N4 -28.7(4) . . . . no
N3 C23 C24 C27 93.4(3) . . . . no
N4 C24 C25 C26 147.5(3) . . . . no
N4 C24 C27 C28 76.0(3) . . . . no
C23 C24 C27 O7 75.4(3) . . . . no
N4 C24 C27 O7 -161.4(2) . . . . no
C25 C24 C27 O7 -39.8(3) . . . . no
C25 C24 C27 C28 -162.5(3) . . . . no
C23 C24 C25 C26 -85.6(3) . . . . no
C27 C24 C25 C26 30.3(3) . . . . no
C23 C24 C27 C28 -47.2(4) . . . . no
C24 C25 C26 O7 -11.7(3) . . . . no
O7 C27 C28 C33 157.1(3) . . . . no
O7 C27 C28 C29 -21.1(4) . . . . no
C24 C27 C28 C29 98.2(4) . . . . no
C24 C27 C28 C33 -83.7(4) . . . . no
C27 C28 C33 C32 179.6(3) . . . . no
C27 C28 C29 C30 179.3(3) . . . . no
C33 C28 C29 C30 1.1(5) . . . . no
C29 C28 C33 C32 -2.3(5) . . . . no
C28 C29 C30 C31 0.6(5) . . . . no
C29 C30 C31 Br2 178.5(3) . . . . no
C29 C30 C31 C32 -1.2(5) . . . . no
Br2 C31 C32 C33 -179.6(2) . . . . no
C30 C31 C32 C33 0.1(5) . . . . no
C31 C32 C33 C28 1.6(5) . . . . no

loop_
_cod_related_entry_id
_cod_related_entry_database
_cod_related_entry_code
1 ChemSpider 30658941
